data_2215629
loop_
_publ_author_name
'Shustova, Natalia B.'
'Peryshkov, Dimitry V.'
'Boltalina, Olga V.'
'Strauss, Steven H.'

_publ_section_title
1,4,10,19,25,41,55,60,67,69-Decakis(trifluoromethyl)-1,4,10,19,25,41,55,60,67,69-decahydro(C~70~-<i>D</i>~5<i>h~</i>)[5,6]fullerene
_journal_coeditor_code OM2161
_journal_issue 10
_journal_name_full 'Acta Crystallographica Section E'
_journal_page_first o4073
_journal_page_last o4073
_journal_paper_doi 10.1107/S1600536807043991
_journal_volume 63
_journal_year 2007
_chemical_formula_iupac 'C80 F30'
_chemical_formula_moiety 'C80 F30'
_chemical_formula_sum 'C80 F30'
_chemical_formula_weight 1530.80
_chemical_name_systematic
;
1,4,10,19,25,41,55,60,67,69-Decakis(trifluoromethyl)-
1,4,10,19,25,41,55,60,67,69-decahydro(C~70~-D~5h~)[5,6]fullerene
;
_space_group_IT_number 60
_symmetry_cell_setting orthorhombic
_symmetry_space_group_name_Hall '-P 2n 2ab'
_symmetry_space_group_name_H-M 'P b c n'
_atom_sites_solution_primary direct
_atom_sites_solution_secondary difmap
_audit_creation_method SHELXL-97
_cell_angle_alpha 90.00
_cell_angle_beta 90.00
_cell_angle_gamma 90.00
_cell_formula_units_Z 4
_cell_length_a 16.0658(3)
_cell_length_b 17.2662(4)
_cell_length_c 18.2153(4)
_cell_measurement_reflns_used 999
_cell_measurement_temperature 100.0(10)
_cell_measurement_theta_max 27.87
_cell_measurement_theta_min 1.73
_cell_volume 5052.84(19)
_computing_cell_refinement 'APEX2 (Bruker, 2000)'
_computing_data_collection 'APEX2 (Bruker, 2000)'
_computing_data_reduction 'APEX2 (Bruker, 2000)'
_computing_molecular_graphics 'SHELXTL (Bruker, 2000)'
_computing_publication_material 'SHELXTL (Bruker, 2000)'
_computing_structure_refinement 'SHELXTL (Bruker, 2000)'
_computing_structure_solution 'SHELXTL (Bruker, 2000)'
_diffrn_ambient_temperature 100.0(10)
_diffrn_measured_fraction_theta_full 0.972
_diffrn_measured_fraction_theta_max 0.972
_diffrn_measurement_device_type 'Bruker Kappa APEXII diffractometer'
_diffrn_measurement_method '\f and \w'
_diffrn_radiation_monochromator graphite
_diffrn_radiation_source 'fine-focus sealed tube'
_diffrn_radiation_type MoK\a
_diffrn_radiation_wavelength 0.71073
_diffrn_reflns_av_R_equivalents 0.0978
_diffrn_reflns_av_sigmaI/netI 0.0826
_diffrn_reflns_limit_h_max 21
_diffrn_reflns_limit_h_min -19
_diffrn_reflns_limit_k_max 21
_diffrn_reflns_limit_k_min -20
_diffrn_reflns_limit_l_max 19
_diffrn_reflns_limit_l_min -23
_diffrn_reflns_number 53138
_diffrn_reflns_theta_full 27.87
_diffrn_reflns_theta_max 27.87
_diffrn_reflns_theta_min 1.73
_diffrn_standards_decay_% 0
_diffrn_standards_interval_count 0
_diffrn_standards_interval_time 0
_diffrn_standards_number 0
_exptl_absorpt_coefficient_mu 0.195
_exptl_absorpt_correction_T_max 0.9903
_exptl_absorpt_correction_T_min 0.9196
_exptl_absorpt_correction_type multi-scan
_exptl_absorpt_process_details '(SADABS; Sheldrick, 2003)'
_exptl_crystal_colour red
_exptl_crystal_density_diffrn 2.012
_exptl_crystal_density_method 'not measured'
_exptl_crystal_description plate
_exptl_crystal_F_000 3000
_exptl_crystal_size_max 0.44
_exptl_crystal_size_mid 0.10
_exptl_crystal_size_min 0.05
_refine_diff_density_max 0.467
_refine_diff_density_min -0.544
_refine_ls_extinction_method none
_refine_ls_goodness_of_fit_ref 1.022
_refine_ls_matrix_type full
_refine_ls_number_parameters 534
_refine_ls_number_reflns 5853
_refine_ls_number_restraints 25
_refine_ls_restrained_S_all 1.020
_refine_ls_R_factor_all 0.1162
_refine_ls_R_factor_gt 0.0531
_refine_ls_shift/su_max 0.026
_refine_ls_shift/su_mean 0.001
_refine_ls_structure_factor_coef Fsqd
_refine_ls_weighting_details 'calc w=1/[\s^2^(Fo^2^)+(0.0456P)^2^+4.0833P] where P=(Fo^2^+2Fc^2^)/3'
_refine_ls_weighting_scheme calc
_refine_ls_wR_factor_gt 0.1034
_refine_ls_wR_factor_ref 0.1244
_reflns_number_gt 3409
_reflns_number_total 5853
_reflns_threshold_expression I>2\s(I)
_cod_data_source_file om2161.cif
_cod_data_source_block I
_cod_database_code 2215629
_cod_database_fobs_code 2215629

loop_
_symmetry_equiv_pos_as_xyz
'x, y, z'
'-x+1/2, -y+1/2, z+1/2'
'-x, y, -z+1/2'
'x+1/2, -y+1/2, -z'
'-x, -y, -z'
'x-1/2, y-1/2, -z-1/2'
'x, -y, z-1/2'
'-x-1/2, y-1/2, z'

loop_
_atom_site_type_symbol
_atom_site_label
_atom_site_fract_x
_atom_site_fract_y
_atom_site_fract_z
_atom_site_U_iso_or_equiv
_atom_site_adp_type
_atom_site_calc_flag
_atom_site_refinement_flags
_atom_site_occupancy
_atom_site_disorder_assembly
_atom_site_disorder_group
C C1 0.14807(15) 0.84689(16) 0.57610(14) 0.0172(6) Uani d . 1 . .
C C2 0.06726(15) 0.89202(16) 0.56364(14) 0.0171(6) Uani d . 1 . .
C C3 -0.00314(15) 0.85035(16) 0.54804(14) 0.0179(6) Uani d . 1 . .
C C4 -0.01274(16) 0.76084(17) 0.55711(15) 0.0212(7) Uani d . 1 . .
C C5 0.05113(16) 0.73164(16) 0.61305(15) 0.0192(6) Uani d . 1 . .
C C6 0.12706(15) 0.76964(16) 0.61409(15) 0.0171(6) Uani d . 1 . .
C C7 0.18225(15) 0.76010(16) 0.67239(15) 0.0181(6) Uani d . 1 . .
C C8 0.22979(14) 0.83155(16) 0.68340(14) 0.0161(6) Uani d . 1 A .
C C9 0.20545(14) 0.88497(16) 0.63383(14) 0.0158(6) Uani d . 1 . .
C C10 0.20897(15) 0.97126(16) 0.64795(14) 0.0163(6) Uani d . 1 A .
C C11 0.12152(15) 1.00488(16) 0.63621(15) 0.0169(6) Uani d . 1 A .
C C12 0.06016(15) 0.97158(16) 0.59058(14) 0.0161(6) Uani d . 1 . .
C C13 -0.02077(15) 1.00408(16) 0.59698(15) 0.0181(6) Uani d . 1 A .
C C14 -0.09317(15) 0.96120(17) 0.57594(14) 0.0187(6) Uani d . 1 A .
C C15 -0.08409(15) 0.88541(18) 0.55430(14) 0.0208(7) Uani d . 1 . .
C C16 -0.14344(15) 0.82795(17) 0.57804(15) 0.0203(7) Uani d . 1 . .
C C17 -0.10068(15) 0.75657(17) 0.58928(15) 0.0216(7) Uani d . 1 . .
C C18 -0.12203(16) 0.71052(17) 0.64672(16) 0.0224(7) Uani d . 1 . .
C C19 -0.06088(16) 0.65728(16) 0.68667(16) 0.0227(7) Uani d D 1 . .
C C20 0.02896(16) 0.68342(16) 0.67393(16) 0.0213(7) Uani d . 1 A .
C C21 0.08471(16) 0.67492(16) 0.73207(16) 0.0219(7) Uani d . 1 . .
C C22 0.16204(15) 0.71231(16) 0.73075(15) 0.0201(6) Uani d . 1 A .
C C23 0.18732(15) 0.73373(17) 0.80518(15) 0.0208(7) Uani d . 1 . .
C C24 0.23331(15) 0.79965(17) 0.81776(15) 0.0191(6) Uani d . 1 A .
C C25 0.27335(15) 0.84797(16) 0.75587(15) 0.0196(6) Uani d . 1 . .
C C26 0.24996(15) 0.93044(17) 0.77931(15) 0.0188(6) Uani d . 1 A .
C C27 0.21993(15) 0.98455(16) 0.73100(14) 0.0179(6) Uani d . 1 . .
C C28 0.15831(16) 1.03892(16) 0.75525(15) 0.0193(6) Uani d . 1 . .
C C29 0.09863(16) 1.05095(16) 0.69643(15) 0.0187(6) Uani d . 1 . .
C C30 0.01394(16) 1.07106(15) 0.71141(15) 0.0174(6) Uani d . 1 . .
C C31 -0.04340(15) 1.05362(16) 0.65680(15) 0.0173(6) Uani d . 1 . .
C C32 -0.13118(15) 1.04049(16) 0.67284(15) 0.0185(6) Uani d . 1 . .
C C33 -0.16206(15) 0.98408(17) 0.62258(15) 0.0203(6) Uani d . 1 . .
C C45 0.20949(15) 0.84927(17) 0.87587(15) 0.0209(7) Uani d . 1 . .
C C46 0.21946(15) 0.92902(17) 0.85350(15) 0.0203(7) Uani d . 1 . .
C C71 0.36707(16) 0.83212(18) 0.75032(16) 0.0232(7) Uani d . 1 A .
C C72 0.27308(16) 1.01737(17) 0.60260(15) 0.0208(6) Uani d . 1 . .
C C73 0.19695(16) 0.83397(17) 0.50429(15) 0.0218(7) Uani d . 1 . .
C C74 -0.00903(18) 0.7147(2) 0.48471(18) 0.0334(8) Uani d . 1 . .
F F1 0.40336(9) 0.87577(10) 0.69942(9) 0.0298(4) Uani d . 1 . .
F F2 0.40463(9) 0.84669(11) 0.81408(9) 0.0356(5) Uani d . 1 . .
F F3 0.38117(10) 0.75794(10) 0.73328(10) 0.0354(5) Uani d . 1 . .
F F4 0.34564(9) 0.98094(10) 0.59759(9) 0.0324(4) Uani d . 1 A .
F F5 0.24686(9) 1.03264(10) 0.53477(8) 0.0281(4) Uani d . 1 A .
F F6 0.28737(11) 1.08613(10) 0.63398(9) 0.0373(5) Uani d . 1 A .
F F7 0.24219(11) 0.89500(11) 0.48588(10) 0.0401(5) Uani d . 1 . .
F F8 0.24879(11) 0.77447(11) 0.51097(9) 0.0424(5) Uani d . 1 . .
F F9 0.14794(10) 0.81972(11) 0.44729(9) 0.0376(5) Uani d . 1 . .
F F10 0.06645(10) 0.69174(11) 0.46686(9) 0.0389(5) Uani d . 1 . .
F F11 -0.05481(16) 0.65144(16) 0.48843(15) 0.1015(12) Uani d . 1 . .
F F12 -0.03764(16) 0.75595(16) 0.42896(11) 0.0793(9) Uani d . 1 . .
F F13 -0.0496(3) 0.5632(3) 0.5902(3) 0.053(2) Uani d PDU 0.511(8) A 1
F F14 -0.0479(5) 0.5247(3) 0.7019(4) 0.060(3) Uani d PDU 0.511(8) A 1
F F15 -0.1603(3) 0.5624(4) 0.6519(4) 0.0402(15) Uani d PDU 0.511(8) A 1
C C75 -0.0798(8) 0.5751(6) 0.6567(7) 0.021(3) Uani d PDU 0.511(8) A 1
F F13A -0.1288(5) 0.5590(4) 0.6213(4) 0.0464(19) Uani d PDU 0.489(8) A 2
F F14A -0.0029(3) 0.5355(2) 0.6456(4) 0.052(2) Uani d PDU 0.489(8) A 2
F F15A -0.0943(4) 0.5270(3) 0.7297(3) 0.0397(14) Uani d PDU 0.489(8) A 2
C C75A -0.0701(9) 0.5695(6) 0.6721(7) 0.026(4) Uani d PDU 0.489(8) A 2

loop_
_atom_site_aniso_label
_atom_site_aniso_U_11
_atom_site_aniso_U_22
_atom_site_aniso_U_33
_atom_site_aniso_U_12
_atom_site_aniso_U_13
_atom_site_aniso_U_23
C1 0.0157(12) 0.0214(16) 0.0144(15) -0.0016(11) 0.0022(11) -0.0013(13)
C2 0.0184(13) 0.0260(17) 0.0068(13) 0.0017(11) 0.0034(10) 0.0004(13)
C3 0.0195(13) 0.0248(17) 0.0094(14) -0.0003(11) 0.0003(11) -0.0056(13)
C4 0.0186(14) 0.0266(18) 0.0184(16) -0.0040(12) 0.0028(11) -0.0114(13)
C5 0.0203(13) 0.0177(16) 0.0196(15) 0.0012(11) 0.0043(11) -0.0097(13)
C6 0.0166(13) 0.0166(16) 0.0182(15) 0.0006(11) 0.0056(11) -0.0055(13)
C7 0.0127(12) 0.0184(16) 0.0231(16) 0.0043(11) 0.0049(11) -0.0021(13)
C8 0.0114(12) 0.0199(16) 0.0170(15) 0.0009(10) 0.0036(10) -0.0018(13)
C9 0.0137(12) 0.0206(16) 0.0130(14) -0.0009(11) 0.0056(10) -0.0028(13)
C10 0.0164(12) 0.0186(16) 0.0139(14) -0.0031(11) 0.0000(11) -0.0009(12)
C11 0.0210(13) 0.0145(15) 0.0153(15) -0.0021(11) 0.0045(11) 0.0035(12)
C12 0.0204(13) 0.0206(17) 0.0073(14) 0.0002(11) 0.0020(11) 0.0038(12)
C13 0.0224(14) 0.0208(17) 0.0109(15) 0.0017(11) 0.0016(11) 0.0052(13)
C14 0.0187(13) 0.0283(18) 0.0092(14) 0.0046(12) -0.0030(10) 0.0050(13)
C15 0.0176(13) 0.037(2) 0.0075(14) 0.0006(12) -0.0022(11) -0.0045(13)
C16 0.0169(13) 0.0309(18) 0.0133(15) -0.0002(12) -0.0059(11) -0.0079(13)
C17 0.0154(13) 0.0305(18) 0.0188(16) -0.0068(12) 0.0001(11) -0.0135(14)
C18 0.0193(13) 0.0237(17) 0.0242(17) -0.0070(12) 0.0012(12) -0.0120(14)
C19 0.0218(14) 0.0168(17) 0.0294(17) -0.0046(11) 0.0076(12) -0.0073(14)
C20 0.0199(13) 0.0136(16) 0.0305(18) -0.0005(11) 0.0073(12) -0.0088(14)
C21 0.0215(14) 0.0111(15) 0.0332(18) 0.0027(11) 0.0083(12) 0.0012(13)
C22 0.0161(13) 0.0172(16) 0.0272(17) 0.0059(11) 0.0044(12) 0.0020(14)
C23 0.0159(13) 0.0227(17) 0.0237(16) 0.0071(11) 0.0014(12) 0.0080(14)
C24 0.0115(12) 0.0268(18) 0.0190(15) 0.0054(11) -0.0003(11) 0.0086(13)
C25 0.0138(12) 0.0265(17) 0.0185(15) 0.0000(11) -0.0001(11) 0.0031(14)
C26 0.0107(12) 0.0283(17) 0.0174(15) -0.0040(11) 0.0003(11) -0.0010(14)
C27 0.0162(12) 0.0206(16) 0.0168(15) -0.0077(11) 0.0008(11) -0.0025(13)
C28 0.0199(13) 0.0170(16) 0.0209(16) -0.0075(11) 0.0027(11) -0.0023(13)
C29 0.0238(14) 0.0133(16) 0.0191(16) -0.0032(11) 0.0032(12) 0.0064(13)
C30 0.0263(14) 0.0072(14) 0.0187(15) 0.0004(11) 0.0029(12) 0.0011(12)
C31 0.0214(13) 0.0157(16) 0.0150(15) 0.0039(11) 0.0027(11) 0.0070(12)
C32 0.0205(13) 0.0201(16) 0.0147(15) 0.0085(11) -0.0006(11) 0.0050(13)
C33 0.0180(13) 0.0288(18) 0.0140(15) 0.0082(12) -0.0034(11) 0.0061(13)
C45 0.0126(12) 0.0342(19) 0.0161(15) 0.0017(12) -0.0060(11) 0.0053(14)
C46 0.0123(12) 0.0337(19) 0.0148(15) -0.0040(12) -0.0046(11) 0.0005(14)
C71 0.0151(13) 0.033(2) 0.0218(16) 0.0016(12) -0.0007(12) 0.0051(15)
C72 0.0211(14) 0.0236(18) 0.0177(16) -0.0044(12) -0.0005(11) -0.0014(14)
C73 0.0168(13) 0.0291(18) 0.0194(16) -0.0016(12) 0.0018(12) -0.0023(14)
C74 0.0258(16) 0.043(2) 0.0315(19) -0.0086(15) 0.0094(14) -0.0174(17)
F1 0.0171(8) 0.0452(12) 0.0270(10) -0.0027(7) 0.0034(7) 0.0059(9)
F2 0.0168(8) 0.0643(13) 0.0256(10) -0.0002(8) -0.0042(7) 0.0052(9)
F3 0.0215(8) 0.0346(12) 0.0501(12) 0.0089(7) 0.0046(8) 0.0034(9)
F4 0.0177(8) 0.0434(11) 0.0361(11) -0.0030(7) 0.0064(7) 0.0092(9)
F5 0.0277(8) 0.0388(11) 0.0177(9) -0.0057(7) 0.0022(7) 0.0079(8)
F6 0.0518(11) 0.0297(11) 0.0302(10) -0.0222(8) 0.0131(8) -0.0067(9)
F7 0.0467(11) 0.0412(12) 0.0325(11) -0.0192(9) 0.0217(9) -0.0082(9)
F8 0.0464(11) 0.0493(13) 0.0315(11) 0.0266(9) 0.0178(9) 0.0039(10)
F9 0.0282(9) 0.0677(14) 0.0168(9) -0.0052(9) 0.0048(7) -0.0127(9)
F10 0.0309(10) 0.0548(13) 0.0310(11) 0.0059(9) 0.0081(8) -0.0190(9)
F11 0.0947(18) 0.101(2) 0.109(2) -0.0763(16) 0.0727(17) -0.0905(18)
F12 0.0927(18) 0.112(2) 0.0335(13) 0.0535(15) -0.0346(12) -0.0437(14)
F13 0.071(4) 0.036(3) 0.054(3) -0.021(2) 0.030(3) -0.026(2)
F14 0.088(6) 0.021(3) 0.072(5) -0.001(3) -0.054(5) 0.001(3)
F15 0.025(2) 0.031(3) 0.064(4) -0.008(2) -0.003(2) -0.016(3)
C75 0.018(5) 0.016(6) 0.028(6) -0.002(4) -0.001(4) -0.005(4)
F13A 0.066(5) 0.024(3) 0.049(4) -0.004(3) -0.029(4) -0.007(3)
F14A 0.039(3) 0.021(3) 0.096(6) -0.0068(18) 0.038(3) -0.022(3)
F15A 0.064(4) 0.020(2) 0.036(3) -0.011(2) 0.006(2) 0.001(2)
C75A 0.019(5) 0.040(9) 0.019(6) -0.004(5) 0.002(4) -0.003(5)

loop_
_atom_type_symbol
_atom_type_description
_atom_type_scat_dispersion_real
_atom_type_scat_dispersion_imag
_atom_type_scat_source
C C 0.0033 0.0016 'International Tables Vol C Tables 4.2.6.8 and 6.1.1.4'
F F 0.0171 0.0103 'International Tables Vol C Tables 4.2.6.8 and 6.1.1.4'

loop_
_geom_angle_atom_site_label_1
_geom_angle_atom_site_label_2
_geom_angle_atom_site_label_3
_geom_angle_site_symmetry_1
_geom_angle_site_symmetry_3
_geom_angle
C2 C1 C6 . . 108.8(2)
C2 C1 C73 . . 112.3(2)
C6 C1 C73 . . 111.6(2)
C2 C1 C9 . . 113.0(2)
C6 C1 C9 . . 101.2(2)
C73 C1 C9 . . 109.6(2)
C3 C2 C12 . . 119.9(2)
C3 C2 C1 . . 117.6(2)
C12 C2 C1 . . 119.6(2)
C2 C3 C15 . . 120.6(3)
C2 C3 C4 . . 125.4(2)
C15 C3 C4 . . 108.6(2)
C17 C4 C5 . . 110.4(2)
C17 C4 C74 . . 109.8(2)
C5 C4 C74 . . 111.9(2)
C17 C4 C3 . . 100.3(2)
C5 C4 C3 . . 109.3(2)
C74 C4 C3 . . 114.6(2)
C6 C5 C20 . . 118.9(2)
C6 C5 C4 . . 116.3(2)
C20 C5 C4 . . 122.7(2)
C5 C6 C7 . . 121.0(3)
C5 C6 C1 . . 126.7(2)
C7 C6 C1 . . 107.8(2)
C22 C7 C6 . . 120.4(2)
C22 C7 C8 . . 121.3(2)
C6 C7 C8 . . 109.7(2)
C9 C8 C7 . . 109.5(2)
C9 C8 C25 . . 126.0(2)
C7 C8 C25 . . 121.0(2)
C8 C9 C10 . . 123.3(2)
C8 C9 C1 . . 109.7(2)
C10 C9 C1 . . 123.9(2)
C9 C10 C11 . . 108.3(2)
C9 C10 C27 . . 108.5(2)
C11 C10 C27 . . 100.7(2)
C9 C10 C72 . . 116.3(2)
C11 C10 C72 . . 110.0(2)
C27 C10 C72 . . 111.9(2)
C29 C11 C12 . . 120.5(2)
C29 C11 C10 . . 110.2(2)
C12 C11 C10 . . 124.5(2)
C11 C12 C13 . . 115.5(2)
C11 C12 C2 . . 121.7(2)
C13 C12 C2 . . 118.0(2)
C12 C13 C14 . . 121.2(2)
C12 C13 C31 . . 122.0(2)
C14 C13 C31 . . 107.8(2)
C15 C14 C13 . . 118.9(2)
C15 C14 C33 . . 120.6(3)
C13 C14 C33 . . 108.8(2)
C14 C15 C3 . . 121.3(2)
C14 C15 C16 . . 119.9(2)
C3 C15 C16 . . 109.4(3)
C45 C16 C17 3_556 . 120.4(3)
C45 C16 C15 3_556 . 119.9(3)
C17 C16 C15 . . 108.6(2)
C18 C17 C16 . . 119.7(2)
C18 C17 C4 . . 123.8(3)
C16 C17 C4 . . 110.4(2)
C17 C18 C23 . 3_556 119.7(3)
C17 C18 C19 . . 123.8(2)
C23 C18 C19 3_556 . 110.5(2)
C18 C19 C20 . . 110.9(2)
C18 C19 C75 . . 104.9(5)
C20 C19 C75 . . 113.7(5)
C18 C19 C75A . . 116.5(6)
C20 C19 C75A . . 110.7(5)
C75 C19 C75A . . 12.4(8)
C18 C19 C21 . 3_556 100.2(2)
C20 C19 C21 . 3_556 108.6(2)
C75 C19 C21 . 3_556 117.7(5)
C75A C19 C21 . 3_556 109.4(5)
C21 C20 C5 . . 119.3(2)
C21 C20 C19 . . 117.4(3)
C5 C20 C19 . . 121.6(2)
C20 C21 C22 . . 120.5(3)
C20 C21 C19 . 3_556 125.7(2)
C22 C21 C19 . 3_556 108.9(2)
C7 C22 C21 . . 119.7(3)
C7 C22 C23 . . 119.7(2)
C21 C22 C23 . . 110.3(2)
C24 C23 C18 . 3_556 121.7(3)
C24 C23 C22 . . 120.8(3)
C18 C23 C22 3_556 . 107.1(2)
C23 C24 C45 . . 118.7(2)
C23 C24 C25 . . 123.3(3)
C45 C24 C25 . . 109.4(2)
C8 C25 C26 . . 107.6(2)
C8 C25 C71 . . 111.2(2)
C26 C25 C71 . . 115.1(2)
C8 C25 C24 . . 110.0(2)
C26 C25 C24 . . 101.3(2)
C71 C25 C24 . . 111.2(2)
C27 C26 C46 . . 119.7(2)
C27 C26 C25 . . 122.7(2)
C46 C26 C25 . . 109.2(2)
C26 C27 C28 . . 119.4(2)
C26 C27 C10 . . 124.7(2)
C28 C27 C10 . . 108.7(2)
C32 C28 C27 3_556 . 121.5(3)
C32 C28 C29 3_556 . 119.2(2)
C27 C28 C29 . . 108.8(2)
C11 C29 C30 . . 122.4(2)
C11 C29 C28 . . 108.8(2)
C30 C29 C28 . . 121.5(2)
C31 C30 C29 . . 116.2(2)
C31 C30 C30 . 3_556 118.8(3)
C29 C30 C30 . 3_556 118.1(3)
C30 C31 C13 . . 120.4(2)
C30 C31 C32 . . 122.1(2)
C13 C31 C32 . . 107.8(2)
C28 C32 C33 3_556 . 119.1(3)
C28 C32 C31 3_556 . 119.9(2)
C33 C32 C31 . . 108.3(2)
C46 C33 C32 3_556 . 119.7(2)
C46 C33 C14 3_556 . 120.1(3)
C32 C33 C14 . . 107.3(2)
C16 C45 C24 3_556 . 119.6(3)
C16 C45 C46 3_556 . 120.2(3)
C24 C45 C46 . . 109.6(2)
C33 C46 C26 3_556 . 120.5(3)
C33 C46 C45 3_556 . 119.2(2)
C26 C46 C45 . . 108.6(2)
F1 C71 F2 . . 107.6(2)
F1 C71 F3 . . 107.9(2)
F2 C71 F3 . . 107.8(2)
F1 C71 C25 . . 112.0(2)
F2 C71 C25 . . 110.7(2)
F3 C71 C25 . . 110.6(2)
F4 C72 F5 . . 107.9(2)
F4 C72 F6 . . 107.4(2)
F5 C72 F6 . . 106.0(2)
F4 C72 C10 . . 112.3(2)
F5 C72 C10 . . 112.8(2)
F6 C72 C10 . . 110.1(2)
F7 C73 F9 . . 106.0(2)
F7 C73 F8 . . 107.2(2)
F9 C73 F8 . . 107.5(2)
F7 C73 C1 . . 112.3(2)
F9 C73 C1 . . 112.9(2)
F8 C73 C1 . . 110.7(2)
F10 C74 F11 . . 106.1(3)
F10 C74 F12 . . 107.0(3)
F11 C74 F12 . . 107.0(3)
F10 C74 C4 . . 113.7(2)
F11 C74 C4 . . 111.3(3)
F12 C74 C4 . . 111.4(3)
F14 C75 F13 . . 109.3(10)
F14 C75 F15 . . 108.6(9)
F13 C75 F15 . . 105.9(10)
F14 C75 C19 . . 108.2(8)
F13 C75 C19 . . 113.1(8)
F15 C75 C19 . . 111.6(8)
F13A C75A F14A . . 105.4(10)
F13A C75A F15A . . 105.3(9)
F14A C75A F15A . . 106.2(10)
F13A C75A C19 . . 108.7(9)
F14A C75A C19 . . 114.8(9)
F15A C75A C19 . . 115.5(9)

loop_
_geom_bond_atom_site_label_1
_geom_bond_atom_site_label_2
_geom_bond_site_symmetry_2
_geom_bond_distance
C1 C2 . 1.531(4)
C1 C6 . 1.540(4)
C1 C73 . 1.542(4)
C1 C9 . 1.545(4)
C2 C3 . 1.370(4)
C2 C12 . 1.463(4)
C3 C15 . 1.439(4)
C3 C4 . 1.562(4)
C4 C17 . 1.531(4)
C4 C5 . 1.531(4)
C4 C74 . 1.542(4)
C5 C6 . 1.385(4)
C5 C20 . 1.432(4)
C6 C7 . 1.393(4)
C7 C22 . 1.384(4)
C7 C8 . 1.465(4)
C8 C9 . 1.349(4)
C8 C25 . 1.521(4)
C9 C10 . 1.513(4)
C10 C11 . 1.535(3)
C10 C27 . 1.540(4)
C10 C72 . 1.542(4)
C11 C29 . 1.404(4)
C11 C12 . 1.412(4)
C12 C13 . 1.421(4)
C13 C14 . 1.431(4)
C13 C31 . 1.432(4)
C14 C15 . 1.374(4)
C14 C33 . 1.450(4)
C15 C16 . 1.442(4)
C16 C45 3_556 1.402(4)
C16 C17 . 1.426(4)
C17 C18 . 1.358(4)
C18 C23 3_556 1.424(4)
C18 C19 . 1.530(4)
C19 C20 . 1.530(4)
C19 C75 . 1.551(10)
C19 C75A . 1.546(11)
C19 C21 3_556 1.559(4)
C20 C21 . 1.395(4)
C21 C22 . 1.400(4)
C21 C19 3_556 1.559(4)
C22 C23 . 1.463(4)
C23 C24 . 1.376(4)
C23 C18 3_556 1.424(4)
C24 C45 . 1.415(4)
C24 C25 . 1.543(4)
C25 C26 . 1.533(4)
C25 C71 . 1.534(4)
C26 C27 . 1.371(4)
C26 C46 . 1.438(4)
C27 C28 . 1.434(4)
C28 C32 3_556 1.381(4)
C28 C29 . 1.453(4)
C29 C30 . 1.430(4)
C30 C31 . 1.389(4)
C30 C30 3_556 1.475(5)
C31 C32 . 1.458(4)
C32 C28 3_556 1.381(4)
C32 C33 . 1.426(4)
C33 C46 3_556 1.394(4)
C45 C16 3_556 1.402(4)
C45 C46 . 1.445(4)
C46 C33 3_556 1.394(4)
C71 F1 . 1.330(3)
C71 F2 . 1.333(3)
C71 F3 . 1.337(3)
C72 F4 . 1.328(3)
C72 F5 . 1.332(3)
C72 F6 . 1.338(3)
C73 F7 . 1.323(3)
C73 F9 . 1.326(3)
C73 F8 . 1.328(3)
C74 F10 . 1.316(3)
C74 F11 . 1.319(4)
C74 F12 . 1.323(4)
F13 C75 . 1.322(12)
F14 C75 . 1.303(12)
F15 C75 . 1.315(12)
F13A C75A . 1.332(13)
F14A C75A . 1.321(13)
F15A C75A . 1.339(13)
